data_7034035
loop_
_publ_author_name
'Bai, Shi-Qiang'
'Jiang, Lu'
'Young, David James'
'Hor, T. S. Andy'

_publ_section_title
;
 Luminescent [Cu4I4] aggregates and [Cu3I3]-cyclic coordination polymers
 supported by quinolyl-triazoles.
;
_journal_issue 13
_journal_name_full 'Dalton transactions (Cambridge, England : 2003)'
_journal_page_first 6075
_journal_page_last 6081
_journal_paper_doi 10.1039/c4dt03648d
_journal_volume 44
_journal_year 2015
_chemical_formula_sum 'C13 H12 Cu2 I2 N4 O'
_chemical_formula_weight 621.15
_chemical_name_systematic
;
 ?
;
_space_group_crystal_system triclinic
_space_group_IT_number 2
_space_group_name_Hall '-P 1'
_space_group_name_H-M_alt 'P -1'
_symmetry_space_group_name_Hall '-P 1'
_symmetry_space_group_name_H-M 'P -1'
_atom_sites_solution_hydrogens geom
_audit_creation_method SHELXL-2014
_audit_update_record
;
2014-11-27 deposited with the CCDC.
2015-02-12 downloaded from the CCDC.
;
_cell_angle_alpha 78.570(2)
_cell_angle_beta 76.751(2)
_cell_angle_gamma 67.049(2)
_cell_formula_units_Z 2
_cell_length_a 7.8794(7)
_cell_length_b 8.6744(7)
_cell_length_c 13.0228(11)
_cell_measurement_reflns_used 9856
_cell_measurement_temperature 100(2)
_cell_measurement_theta_max 28.32
_cell_measurement_theta_min 2.57
_cell_volume 791.92(12)
_computing_cell_refinement 'Bruker DUO'
_computing_data_collection 'Bruker DUO'
_computing_data_reduction 'Bruker SAINT'
_computing_molecular_graphics 'Bruker SHELXTL'
_computing_publication_material 'Bruker SHELXTL'
_computing_structure_refinement 'Bruker SHELXTL'
_computing_structure_solution 'Bruker SHELXTL'
_diffrn_ambient_temperature 100(2)
_diffrn_measured_fraction_theta_full 0.999
_diffrn_measured_fraction_theta_max 0.997
_diffrn_measurement_device_type 'APEX DUO'
_diffrn_measurement_method 'phi and omega scans'
_diffrn_radiation_type MoK\a
_diffrn_radiation_wavelength 0.71073
_diffrn_reflns_av_R_equivalents 0.0230
_diffrn_reflns_av_unetI/netI 0.0145
_diffrn_reflns_Laue_measured_fraction_full 0.999
_diffrn_reflns_Laue_measured_fraction_max 0.997
_diffrn_reflns_limit_h_max 10
_diffrn_reflns_limit_h_min -10
_diffrn_reflns_limit_k_max 11
_diffrn_reflns_limit_k_min -11
_diffrn_reflns_limit_l_max 17
_diffrn_reflns_limit_l_min -17
_diffrn_reflns_number 27766
_diffrn_reflns_point_group_measured_fraction_full 0.999
_diffrn_reflns_point_group_measured_fraction_max 0.997
_diffrn_reflns_theta_full 25.242
_diffrn_reflns_theta_max 28.330
_diffrn_reflns_theta_min 1.618
_diffrn_source 'sealed tube'
_exptl_absorpt_coefficient_mu 6.589
_exptl_absorpt_correction_T_max 0.7457
_exptl_absorpt_correction_T_min 0.5142
_exptl_absorpt_correction_type multi-scan
_exptl_absorpt_process_details 'SADABS, (Sheldrick 2008)'
_exptl_crystal_colour yellow
_exptl_crystal_density_diffrn 2.605
_exptl_crystal_density_method 'not measured'
_exptl_crystal_description PLATE
_exptl_crystal_F_000 580
_exptl_crystal_size_max 0.230
_exptl_crystal_size_mid 0.080
_exptl_crystal_size_min 0.030
_refine_diff_density_max 0.830
_refine_diff_density_min -0.828
_refine_diff_density_rms 0.096
_refine_ls_extinction_method none
_refine_ls_goodness_of_fit_ref 1.071
_refine_ls_hydrogen_treatment constr
_refine_ls_matrix_type full
_refine_ls_number_parameters 199
_refine_ls_number_reflns 3949
_refine_ls_number_restraints 0
_refine_ls_restrained_S_all 1.071
_refine_ls_R_factor_all 0.0176
_refine_ls_R_factor_gt 0.0159
_refine_ls_shift/su_max 0.001
_refine_ls_shift/su_mean 0.000
_refine_ls_structure_factor_coef Fsqd
_refine_ls_weighting_details 'w=1/[\s^2^(Fo^2^)+(0.0180P)^2^+0.8266P] where P=(Fo^2^+2Fc^2^)/3'
_refine_ls_weighting_scheme calc
_refine_ls_wR_factor_gt 0.0378
_refine_ls_wR_factor_ref 0.0385
_reflns_Friedel_coverage 0.000
_reflns_number_gt 3716
_reflns_number_total 3949
_reflns_threshold_expression 'I > 2\s(I)'
_cod_data_source_file c4dt03648d1.cif
_cod_data_source_block 5
_cod_depositor_comments 'Adding full bibliography for 7034031--7034037.cif.'
_cod_database_code 7034035
_shelx_space_group_comment
;
The symmetry employed for this shelxl refinement is uniquely defined
by the following loop, which should always be used as a source of
symmetry information in preference to the above space-group names.
They are only intended as comments.
;
_shelx_estimated_absorpt_t_min 0.313
_shelx_estimated_absorpt_t_max 0.827
_shelxl_version_number 2014-3

loop_
_space_group_symop_operation_xyz
'x, y, z'
'-x, -y, -z'

loop_
_atom_site_label
_atom_site_type_symbol
_atom_site_fract_x
_atom_site_fract_y
_atom_site_fract_z
_atom_site_U_iso_or_equiv
_atom_site_adp_type
_atom_site_occupancy
_atom_site_site_symmetry_order
_atom_site_calc_flag
_atom_site_refinement_flags_posn
_atom_site_refinement_flags_adp
Cu1 Cu 0.50582(4) 0.20438(3) 0.30888(2) 0.01387(6) Uani 1 1 d . .
Cu2 Cu 0.35363(4) 0.09371(3) 0.58201(2) 0.01669(6) Uani 1 1 d . .
I1 I 0.84221(2) 0.00814(2) 0.25017(2) 0.01721(4) Uani 1 1 d . .
I2 I 0.27809(2) 0.03153(2) 0.40237(2) 0.01282(4) Uani 1 1 d . .
N1 N 0.3932(2) 0.4025(2) 0.19645(14) 0.0120(3) Uani 1 1 d . .
N2 N 0.3607(2) 0.5265(2) 0.39863(14) 0.0118(3) Uani 1 1 d . .
N3 N 0.4190(2) 0.3613(2) 0.43111(14) 0.0127(3) Uani 1 1 d . .
N4 N 0.3140(2) 0.3400(2) 0.52450(14) 0.0117(3) Uani 1 1 d . .
C1 C 0.3524(3) 0.2126(3) 0.09937(18) 0.0179(4) Uani 1 1 d . .
H1A H 0.4002 0.1212 0.1515 0.021 Uiso 1 1 calc R U
C2 C 0.2994(3) 0.1853(3) 0.01335(19) 0.0216(5) Uani 1 1 d . .
H2A H 0.3092 0.0747 0.0070 0.026 Uiso 1 1 calc R U
C3 C 0.2306(3) 0.3185(3) -0.06568(18) 0.0219(5) Uani 1 1 d . .
H3A H 0.1966 0.2969 -0.1254 0.026 Uiso 1 1 calc R U
C4 C 0.2127(3) 0.4782(3) -0.05670(17) 0.0194(4) Uani 1 1 d . .
H4A H 0.1655 0.5677 -0.1100 0.023 Uiso 1 1 calc R U
C5 C 0.2640(3) 0.5117(3) 0.03177(16) 0.0145(4) Uani 1 1 d . .
C6 C 0.3360(3) 0.3766(3) 0.11029(16) 0.0131(4) Uani 1 1 d . .
C7 C 0.2457(3) 0.6752(3) 0.04486(18) 0.0177(4) Uani 1 1 d . .
H7A H 0.1963 0.7682 -0.0059 0.021 Uiso 1 1 calc R U
C8 C 0.2999(3) 0.6986(3) 0.13135(17) 0.0157(4) Uani 1 1 d . .
H8A H 0.2864 0.8083 0.1420 0.019 Uiso 1 1 calc R U
C9 C 0.3757(3) 0.5584(3) 0.20418(16) 0.0125(4) Uani 1 1 d . .
C10 C 0.4485(3) 0.5846(3) 0.29481(16) 0.0144(4) Uani 1 1 d . .
H10A H 0.5853 0.5230 0.2864 0.017 Uiso 1 1 calc R U
H10B H 0.4250 0.7061 0.2915 0.017 Uiso 1 1 calc R U
C11 C 0.2176(3) 0.6127(3) 0.46893(16) 0.0134(4) Uani 1 1 d . .
H11A H 0.1510 0.7311 0.4637 0.016 Uiso 1 1 calc R U
C12 C 0.1883(3) 0.4927(2) 0.55008(16) 0.0108(4) Uani 1 1 d . .
C13 C 0.0508(3) 0.5136(3) 0.65128(17) 0.0141(4) Uani 1 1 d . .
H13A H -0.0768 0.5774 0.6349 0.017 Uiso 1 1 calc R U
H13B H 0.0548 0.4012 0.6881 0.017 Uiso 1 1 calc R U
O1 O 0.0899(2) 0.6005(2) 0.71955(12) 0.0198(3) Uani 1 1 d . .
H1B H 0.0104 0.6106 0.7756 0.030 Uiso 1 1 calc R U

loop_
_atom_site_aniso_label
_atom_site_aniso_U_11
_atom_site_aniso_U_22
_atom_site_aniso_U_33
_atom_site_aniso_U_23
_atom_site_aniso_U_13
_atom_site_aniso_U_12
Cu1 0.01559(12) 0.01031(11) 0.01300(12) -0.00124(9) -0.00243(10) -0.00187(10)
Cu2 0.01977(13) 0.01104(12) 0.01626(13) 0.00197(10) -0.00370(10) -0.00372(10)
I1 0.01392(7) 0.01586(7) 0.01662(7) -0.00173(5) 0.00170(5) -0.00231(5)
I2 0.01442(7) 0.00969(6) 0.01530(7) -0.00017(5) -0.00466(5) -0.00479(5)
N1 0.0124(8) 0.0127(8) 0.0104(8) -0.0018(6) -0.0001(6) -0.0048(7)
N2 0.0136(8) 0.0112(8) 0.0122(8) -0.0023(6) -0.0026(6) -0.0056(7)
N3 0.0143(8) 0.0096(8) 0.0126(8) -0.0012(6) -0.0013(6) -0.0035(7)
N4 0.0126(8) 0.0109(8) 0.0110(8) -0.0014(6) -0.0023(6) -0.0032(7)
C1 0.0220(11) 0.0182(10) 0.0141(10) -0.0020(8) -0.0005(8) -0.0094(9)
C2 0.0230(11) 0.0265(12) 0.0199(11) -0.0079(9) 0.0006(9) -0.0138(10)
C3 0.0175(10) 0.0386(14) 0.0138(10) -0.0080(10) -0.0016(8) -0.0126(10)
C4 0.0141(10) 0.0296(12) 0.0117(10) -0.0018(9) -0.0018(8) -0.0056(9)
C5 0.0089(8) 0.0203(10) 0.0106(9) -0.0015(8) 0.0006(7) -0.0026(8)
C6 0.0108(9) 0.0167(10) 0.0109(9) -0.0028(8) 0.0009(7) -0.0050(8)
C7 0.0134(9) 0.0176(10) 0.0154(10) 0.0033(8) -0.0011(8) -0.0018(8)
C8 0.0137(9) 0.0124(9) 0.0159(10) -0.0008(8) 0.0024(8) -0.0025(8)
C9 0.0105(9) 0.0139(9) 0.0121(9) -0.0019(7) 0.0011(7) -0.0049(8)
C10 0.0179(10) 0.0145(9) 0.0116(9) -0.0016(8) 0.0009(8) -0.0085(8)
C11 0.0148(9) 0.0112(9) 0.0140(10) -0.0031(8) -0.0019(8) -0.0042(8)
C12 0.0122(9) 0.0104(9) 0.0113(9) -0.0032(7) -0.0036(7) -0.0038(8)
C13 0.0149(9) 0.0124(9) 0.0138(10) -0.0037(8) -0.0011(8) -0.0036(8)
O1 0.0226(8) 0.0257(8) 0.0117(7) -0.0079(6) -0.0030(6) -0.0066(7)

loop_
_atom_type_symbol
_atom_type_description
_atom_type_scat_dispersion_real
_atom_type_scat_dispersion_imag
_atom_type_scat_source
C C 0.0033 0.0016 'International Tables Vol C Tables 4.2.6.8 and 6.1.1.4'
H H 0.0000 0.0000 'International Tables Vol C Tables 4.2.6.8 and 6.1.1.4'
N N 0.0061 0.0033 'International Tables Vol C Tables 4.2.6.8 and 6.1.1.4'
O O 0.0106 0.0060 'International Tables Vol C Tables 4.2.6.8 and 6.1.1.4'
Cu Cu 0.3201 1.2651 'International Tables Vol C Tables 4.2.6.8 and 6.1.1.4'
I I -0.4742 1.8119 'International Tables Vol C Tables 4.2.6.8 and 6.1.1.4'

loop_
_geom_angle_atom_site_label_1
_geom_angle_atom_site_label_2
_geom_angle_atom_site_label_3
_geom_angle
_geom_angle_site_symmetry_1
_geom_angle_site_symmetry_3
N1 Cu1 N3 93.40(7) . .
N1 Cu1 I1 115.56(5) . .
N3 Cu1 I1 125.35(5) . .
N1 Cu1 Cu2 165.61(5) . 2_656
N3 Cu1 Cu2 100.20(5) . 2_656
I1 Cu1 Cu2 59.597(9) . 2_656
N1 Cu1 I2 113.62(5) . .
N3 Cu1 I2 94.18(5) . .
I1 Cu1 I2 112.206(12) . .
Cu2 Cu1 I2 61.018(10) 2_656 .
N4 Cu2 I1 125.32(5) . 2_656
N4 Cu2 Cu1 158.10(5) . 2_656
I1 Cu2 Cu1 58.771(10) 2_656 2_656
N4 Cu2 I2 101.38(5) . 2_656
I1 Cu2 I2 111.250(11) 2_656 2_656
Cu1 Cu2 I2 60.718(9) 2_656 2_656
N4 Cu2 I2 92.92(5) . .
I1 Cu2 I2 110.509(12) 2_656 .
Cu1 Cu2 I2 105.745(12) 2_656 .
I2 Cu2 I2 114.441(10) 2_656 .
N4 Cu2 Cu2 103.22(5) . 2_656
I1 Cu2 Cu2 131.163(16) 2_656 2_656
Cu1 Cu2 Cu2 78.594(13) 2_656 2_656
I2 Cu2 Cu2 57.640(10) 2_656 2_656
I2 Cu2 Cu2 56.801(11) . 2_656
Cu1 I1 Cu2 61.632(10) . 2_656
Cu1 I2 Cu2 58.264(9) . 2_656
Cu1 I2 Cu2 81.352(10) . .
Cu2 I2 Cu2 65.559(10) 2_656 .
C9 N1 C6 117.86(18) . .
C9 N1 Cu1 120.78(14) . .
C6 N1 Cu1 121.36(14) . .
N3 N2 C11 111.19(17) . .
N3 N2 C10 118.24(17) . .
C11 N2 C10 130.46(18) . .
N4 N3 N2 106.93(16) . .
N4 N3 Cu1 125.55(13) . .
N2 N3 Cu1 115.18(13) . .
N3 N4 C12 109.09(17) . .
N3 N4 Cu2 114.30(13) . .
C12 N4 Cu2 135.89(14) . .
C2 C1 C6 119.9(2) . .
C2 C1 H1A 120.0 . .
C6 C1 H1A 120.0 . .
C1 C2 C3 121.0(2) . .
C1 C2 H2A 119.5 . .
C3 C2 H2A 119.5 . .
C4 C3 C2 120.1(2) . .
C4 C3 H3A 119.9 . .
C2 C3 H3A 119.9 . .
C3 C4 C5 120.4(2) . .
C3 C4 H4A 119.8 . .
C5 C4 H4A 119.8 . .
C7 C5 C4 122.3(2) . .
C7 C5 C6 118.47(19) . .
C4 C5 C6 119.2(2) . .
N1 C6 C1 119.51(19) . .
N1 C6 C5 121.23(19) . .
C1 C6 C5 119.25(19) . .
C8 C7 C5 119.4(2) . .
C8 C7 H7A 120.3 . .
C5 C7 H7A 120.3 . .
C7 C8 C9 119.1(2) . .
C7 C8 H8A 120.4 . .
C9 C8 H8A 120.4 . .
N1 C9 C8 123.84(19) . .
N1 C9 C10 117.70(18) . .
C8 C9 C10 118.42(19) . .
N2 C10 C9 112.45(17) . .
N2 C10 H10A 109.1 . .
C9 C10 H10A 109.1 . .
N2 C10 H10B 109.1 . .
C9 C10 H10B 109.1 . .
H10A C10 H10B 107.8 . .
N2 C11 C12 105.23(18) . .
N2 C11 H11A 127.4 . .
C12 C11 H11A 127.4 . .
N4 C12 C11 107.56(18) . .
N4 C12 C13 122.76(18) . .
C11 C12 C13 129.67(18) . .
O1 C13 C12 111.53(17) . .
O1 C13 H13A 109.3 . .
C12 C13 H13A 109.3 . .
O1 C13 H13B 109.3 . .
C12 C13 H13B 109.3 . .
H13A C13 H13B 108.0 . .
C13 O1 H1B 109.5 . .

loop_
_geom_bond_atom_site_label_1
_geom_bond_atom_site_label_2
_geom_bond_distance
_geom_bond_site_symmetry_2
Cu1 N1 2.0719(18) .
Cu1 N3 2.1187(18) .
Cu1 I1 2.5644(3) .
Cu1 Cu2 2.6388(4) 2_656
Cu1 I2 2.7062(3) .
Cu2 N4 2.0432(17) .
Cu2 I1 2.5866(3) 2_656
Cu2 Cu1 2.6388(4) 2_656
Cu2 I2 2.7141(4) 2_656
Cu2 I2 2.7399(4) .
Cu2 Cu2 2.9529(6) 2_656
I1 Cu2 2.5865(3) 2_656
I2 Cu2 2.7141(4) 2_656
N1 C9 1.327(3) .
N1 C6 1.387(3) .
N2 N3 1.333(2) .
N2 C11 1.345(3) .
N2 C10 1.461(3) .
N3 N4 1.329(2) .
N4 C12 1.360(3) .
C1 C2 1.373(3) .
C1 C6 1.410(3) .
C1 H1A 0.9500 .
C2 C3 1.409(4) .
C2 H2A 0.9500 .
C3 C4 1.363(4) .
C3 H3A 0.9500 .
C4 C5 1.419(3) .
C4 H4A 0.9500 .
C5 C7 1.409(3) .
C5 C6 1.419(3) .
C7 C8 1.368(3) .
C7 H7A 0.9500 .
C8 C9 1.404(3) .
C8 H8A 0.9500 .
C9 C10 1.514(3) .
C10 H10A 0.9900 .
C10 H10B 0.9900 .
C11 C12 1.376(3) .
C11 H11A 0.9500 .
C12 C13 1.493(3) .
C13 O1 1.423(2) .
C13 H13A 0.9900 .
C13 H13B 0.9900 .
O1 H1B 0.8400 .

loop_
_geom_torsion_atom_site_label_1
_geom_torsion_atom_site_label_2
_geom_torsion_atom_site_label_3
_geom_torsion_atom_site_label_4
_geom_torsion
C11 N2 N3 N4 -0.8(2)
C10 N2 N3 N4 -177.46(17)
C11 N2 N3 Cu1 143.72(14)
C10 N2 N3 Cu1 -32.9(2)
N2 N3 N4 C12 0.5(2)
Cu1 N3 N4 C12 -139.30(15)
N2 N3 N4 Cu2 172.39(12)
Cu1 N3 N4 Cu2 32.6(2)
C6 C1 C2 C3 0.9(3)
C1 C2 C3 C4 -1.2(4)
C2 C3 C4 C5 0.4(3)
C3 C4 C5 C7 -179.2(2)
C3 C4 C5 C6 0.6(3)
C9 N1 C6 C1 -179.98(19)
Cu1 N1 C6 C1 0.8(3)
C9 N1 C6 C5 1.1(3)
Cu1 N1 C6 C5 -178.15(15)
C2 C1 C6 N1 -178.8(2)
C2 C1 C6 C5 0.1(3)
C7 C5 C6 N1 -2.1(3)
C4 C5 C6 N1 178.05(18)
C7 C5 C6 C1 178.99(19)
C4 C5 C6 C1 -0.9(3)
C4 C5 C7 C8 -179.2(2)
C6 C5 C7 C8 0.9(3)
C5 C7 C8 C9 1.1(3)
C6 N1 C9 C8 1.1(3)
Cu1 N1 C9 C8 -179.67(15)
C6 N1 C9 C10 -176.56(18)
Cu1 N1 C9 C10 2.7(2)
C7 C8 C9 N1 -2.2(3)
C7 C8 C9 C10 175.40(19)
N3 N2 C10 C9 77.9(2)
C11 N2 C10 C9 -97.9(2)
N1 C9 C10 N2 -58.1(2)
C8 C9 C10 N2 124.1(2)
N3 N2 C11 C12 0.8(2)
C10 N2 C11 C12 176.89(19)
N3 N4 C12 C11 -0.1(2)
Cu2 N4 C12 C11 -169.37(15)
N3 N4 C12 C13 -178.99(18)
Cu2 N4 C12 C13 11.7(3)
N2 C11 C12 N4 -0.4(2)
N2 C11 C12 C13 178.4(2)
N4 C12 C13 O1 112.5(2)
C11 C12 C13 O1 -66.2(3)
